data_4507070
loop_
_publ_author_name
'Qin, Ling'
'Li, Yizhi'
'Guo, Zijian'
'Zheng, Hegen'

_publ_section_title
;
 Structural Diversity and Properties of Six 2D or 3D Metal--Organic
 Frameworks Based on Thiophene-Containing Ligand
;
_journal_issue 11
_journal_name_full 'Crystal Growth &amp; Design'
_journal_page_first 5783
_journal_paper_doi 10.1021/cg3013014
_journal_volume 12
_journal_year 2012
_chemical_formula_moiety 'C56 H36 Co2 N4 O10 S2'
_chemical_formula_sum 'C56 H36 Co2 N4 O10 S2'
_chemical_formula_weight 1106.87
_chemical_name_systematic
; 
 ? 
;
_space_group_IT_number 14
_symmetry_cell_setting monoclinic
_symmetry_space_group_name_Hall '-P 2ybc'
_symmetry_space_group_name_H-M 'P 1 21/c 1'
_atom_sites_solution_hydrogens geom
_atom_sites_solution_primary direct
_atom_sites_solution_secondary difmap
_audit_creation_method SHELXL-97
_cell_angle_alpha 90.00
_cell_angle_beta 99.852(2)
_cell_angle_gamma 90.00
_cell_formula_units_Z 4
_cell_length_a 19.796(3)
_cell_length_b 22.262(3)
_cell_length_c 13.044(2)
_cell_measurement_reflns_used 15642
_cell_measurement_temperature 293(2)
_cell_measurement_theta_max 27.489
_cell_measurement_theta_min 2.242
_cell_volume 5663.7(14)
_computing_structure_refinement 'SHELXL-97 (Sheldrick, 1997)'
_computing_structure_solution 'SHELXS-97 (Sheldrick, 1990)'
_diffrn_ambient_temperature 293(2)
_diffrn_measured_fraction_theta_full 0.993
_diffrn_measured_fraction_theta_max 0.993
_diffrn_radiation_monochromator graphite
_diffrn_radiation_source 'fine-focus sealed tube'
_diffrn_radiation_type MoK\a
_diffrn_radiation_wavelength 0.71073
_diffrn_reflns_av_R_equivalents 0.0563
_diffrn_reflns_av_sigmaI/netI 0.0505
_diffrn_reflns_limit_h_max 25
_diffrn_reflns_limit_h_min -25
_diffrn_reflns_limit_k_max 27
_diffrn_reflns_limit_k_min -28
_diffrn_reflns_limit_l_max 14
_diffrn_reflns_limit_l_min -16
_diffrn_reflns_number 49400
_diffrn_reflns_theta_full 27.65
_diffrn_reflns_theta_max 27.65
_diffrn_reflns_theta_min 1.04
_exptl_absorpt_coefficient_mu 0.717
_exptl_absorpt_correction_T_max 0.8582
_exptl_absorpt_correction_T_min 0.8244
_exptl_absorpt_correction_type multi-scan
_exptl_crystal_density_diffrn 1.298
_exptl_crystal_density_method 'not measured'
_exptl_crystal_F_000 2264
_exptl_crystal_size_max 0.28
_exptl_crystal_size_mid 0.24
_exptl_crystal_size_min 0.22
_platon_squeeze_details
;
;
_refine_diff_density_max 1.040
_refine_diff_density_min -0.684
_refine_diff_density_rms 0.068
_refine_ls_extinction_method none
_refine_ls_goodness_of_fit_ref 1.114
_refine_ls_hydrogen_treatment constr
_refine_ls_matrix_type full
_refine_ls_number_parameters 667
_refine_ls_number_reflns 13104
_refine_ls_number_restraints 1074
_refine_ls_restrained_S_all 1.137
_refine_ls_R_factor_all 0.0535
_refine_ls_R_factor_gt 0.0434
_refine_ls_shift/su_max 0.077
_refine_ls_shift/su_mean 0.003
_refine_ls_structure_factor_coef Fsqd
_refine_ls_weighting_details 'calc w=1/[\s^2^(Fo^2^)+(0.0592P)^2^+1.4145P] where P=(Fo^2^+2Fc^2^)/3'
_refine_ls_weighting_scheme calc
_refine_ls_wR_factor_gt 0.1212
_refine_ls_wR_factor_ref 0.1259
_reflns_number_gt 10398
_reflns_number_total 13104
_reflns_threshold_expression >2sigma(I)
_cod_data_source_file cg3013014_si_002.cif
_cod_data_source_block 5
_cod_depositor_comments
;
The following automatic conversions were performed:

'_symmetry_cell_setting' value 'Monoclinic' changed to 'monoclinic'
according to /home/saulius/struct/CIF-dictionaries/cif_core.dic
dictionary named 'cif_core.dic' version 2.4.2 from 2011-04-26.

Automatic conversion script
Id: cif_fix_values 1891 2012-01-12 08:04:46Z andrius 

The following automatic conversions were performed:

'_refine_ls_hydrogen_treatment' value 'constra' was replaced with the
value 'constr' as specified in the replacement file
'src/cod-tools/trunk/data/replacement-values/replacement_values.lst'.

Automatic conversion script
Id: cif_fix_values 5376 2017-05-30 11:51:03Z andrius 
;
_cod_original_sg_symbol_H-M 'P 21/c '
_cod_database_code 4507070

loop_
_symmetry_equiv_pos_as_xyz
'x, y, z'
'-x, y+1/2, -z+1/2'
'-x, -y, -z'
'x, -y-1/2, z-1/2'

loop_
_atom_site_label
_atom_site_type_symbol
_atom_site_fract_x
_atom_site_fract_y
_atom_site_fract_z
_atom_site_U_iso_or_equiv
_atom_site_adp_type
_atom_site_occupancy
_atom_site_symmetry_multiplicity
_atom_site_calc_flag
_atom_site_refinement_flags
C1 C -0.02727(12) 0.48574(11) 0.74869(18) 0.0299(5) Uani 1 1 d U
H1 H -0.0610 0.4589 0.7189 0.036 Uiso 1 1 calc R
C2 C 0.00954(12) 0.47205(11) 0.84507(18) 0.0303(5) Uani 1 1 d U
H2 H 0.0003 0.4369 0.8787 0.036 Uiso 1 1 calc R
C3 C 0.06076(11) 0.51106(11) 0.89224(18) 0.0283(5) Uani 1 1 d U
C4 C 0.06937(14) 0.56383(13) 0.8377(2) 0.0410(6) Uani 1 1 d U
H4 H 0.1020 0.5920 0.8662 0.049 Uiso 1 1 calc R
C5 C 0.02974(14) 0.57417(12) 0.7423(2) 0.0400(6) Uani 1 1 d U
H5 H 0.0359 0.6100 0.7085 0.048 Uiso 1 1 calc R
C6 C 0.10207(11) 0.49628(11) 0.99293(18) 0.0288(5) Uani 1 1 d U
C7 C 0.10453(13) 0.44272(11) 1.04548(19) 0.0330(5) Uani 1 1 d U
H7 H 0.0784 0.4094 1.0205 0.040 Uiso 1 1 calc R
C8 C 0.15014(13) 0.44304(11) 1.14040(19) 0.0325(5) Uani 1 1 d U
H8 H 0.1575 0.4100 1.1844 0.039 Uiso 1 1 calc R
C9 C 0.18290(11) 0.49706(11) 1.16175(18) 0.0285(5) Uani 1 1 d U
C10 C 0.23534(11) 0.51215(11) 1.25168(18) 0.0270(5) Uani 1 1 d U
C11 C 0.24574(13) 0.47645(12) 1.3394(2) 0.0359(5) Uani 1 1 d U
H11 H 0.2179 0.4432 1.3432 0.043 Uiso 1 1 calc R
C12 C 0.29720(13) 0.48992(11) 1.4214(2) 0.0350(5) Uani 1 1 d U
H12 H 0.3035 0.4647 1.4791 0.042 Uiso 1 1 calc R
C13 C 0.32722(13) 0.57342(12) 1.3392(2) 0.0355(5) Uani 1 1 d U
H13 H 0.3545 0.6074 1.3389 0.043 Uiso 1 1 calc R
C14 C 0.27704(13) 0.56277(12) 1.2538(2) 0.0376(6) Uani 1 1 d U
H14 H 0.2711 0.5893 1.1979 0.045 Uiso 1 1 calc R
C15 C 0.52083(16) 0.52833(12) 1.7545(2) 0.0446(7) Uani 1 1 d U
H15 H 0.4933 0.4947 1.7567 0.053 Uiso 1 1 calc R
C16 C 0.57475(16) 0.53696(12) 1.8344(2) 0.0452(7) Uani 1 1 d U
H16 H 0.5825 0.5097 1.8893 0.054 Uiso 1 1 calc R
C17 C 0.61748(12) 0.58567(10) 1.83398(18) 0.0269(5) Uani 1 1 d U
C18 C 0.60239(14) 0.62386(11) 1.7492(2) 0.0376(6) Uani 1 1 d U
H18 H 0.6298 0.6573 1.7441 0.045 Uiso 1 1 calc R
C19 C 0.54726(13) 0.61258(11) 1.67295(19) 0.0351(5) Uani 1 1 d U
H19 H 0.5382 0.6392 1.6174 0.042 Uiso 1 1 calc R
C20 C 0.67520(12) 0.59890(10) 1.91732(18) 0.0272(5) Uani 1 1 d U
C21 C 0.71632(13) 0.64864(11) 1.92847(19) 0.0336(5) Uani 1 1 d U
H21 H 0.7119 0.6798 1.8804 0.040 Uiso 1 1 calc R
C22 C 0.76573(12) 0.64812(11) 2.01946(19) 0.0315(5) Uani 1 1 d U
H22 H 0.7975 0.6788 2.0372 0.038 Uiso 1 1 calc R
C23 C 0.76276(11) 0.59830(10) 2.07954(18) 0.0259(4) Uani 1 1 d U
C24 C 0.80324(11) 0.58427(10) 2.18117(18) 0.0254(4) Uani 1 1 d U
C25 C 0.86145(12) 0.61710(11) 2.2204(2) 0.0335(5) Uani 1 1 d U
H25 H 0.8757 0.6481 2.1814 0.040 Uiso 1 1 calc R
C26 C 0.89802(12) 0.60375(11) 2.31693(19) 0.0322(5) Uani 1 1 d U
H26 H 0.9367 0.6266 2.3415 0.039 Uiso 1 1 calc R
C27 C 0.82422(14) 0.52873(13) 2.3403(2) 0.0413(6) Uani 1 1 d U
H27 H 0.8110 0.4980 2.3811 0.050 Uiso 1 1 calc R
C28 C 0.78405(14) 0.53970(12) 2.2454(2) 0.0413(6) Uani 1 1 d U
H28 H 0.7443 0.5175 2.2242 0.050 Uiso 1 1 calc R
C29 C -0.13088(12) 0.65887(11) 0.6132(2) 0.0310(5) Uani 1 1 d U
C30 C -0.19853(12) 0.68900(9) 0.61651(19) 0.0272(5) Uani 1 1 d U
C31 C -0.25376(12) 0.67922(10) 0.53775(19) 0.0292(5) Uani 1 1 d U
H31 H -0.2485 0.6544 0.4823 0.035 Uiso 1 1 calc R
C32 C -0.31650(12) 0.70569(10) 0.54009(19) 0.0301(5) Uani 1 1 d U
H32 H -0.3529 0.7000 0.4856 0.036 Uiso 1 1 calc R
C33 C -0.32447(11) 0.74108(9) 0.62511(19) 0.0271(5) Uani 1 1 d U
C34 C -0.27068(12) 0.75136(10) 0.70511(19) 0.0283(5) Uani 1 1 d U
H34 H -0.2766 0.7748 0.7619 0.034 Uiso 1 1 calc R
C35 C -0.20718(12) 0.72597(10) 0.69920(19) 0.0286(5) Uani 1 1 d U
H35 H -0.1700 0.7339 0.7514 0.034 Uiso 1 1 calc R
C36 C -0.40604(12) 0.79980(10) 0.70046(19) 0.0278(5) Uani 1 1 d U
C37 C -0.45960(12) 0.78211(10) 0.7493(2) 0.0310(5) Uani 1 1 d U
H37 H -0.4805 0.7449 0.7348 0.037 Uiso 1 1 calc R
C38 C -0.48163(12) 0.82095(10) 0.82027(19) 0.0289(5) Uani 1 1 d U
H38 H -0.5182 0.8099 0.8525 0.035 Uiso 1 1 calc R
C39 C -0.44989(11) 0.87589(9) 0.84366(17) 0.0230(4) Uani 1 1 d U
C40 C -0.39568(12) 0.89237(10) 0.79450(19) 0.0278(5) Uani 1 1 d U
H40 H -0.3736 0.9289 0.8106 0.033 Uiso 1 1 calc R
C41 C -0.37440(12) 0.85474(10) 0.7218(2) 0.0323(5) Uani 1 1 d U
H41 H -0.3390 0.8664 0.6875 0.039 Uiso 1 1 calc R
C42 C -0.47493(10) 0.91736(9) 0.91997(17) 0.0223(4) Uani 1 1 d U
C43 C 0.07769(11) 0.58024(10) 0.48374(17) 0.0244(4) Uani 1 1 d U
C44 C 0.11442(12) 0.63892(10) 0.48166(18) 0.0274(5) Uani 1 1 d U
C45 C 0.08434(14) 0.69186(12) 0.5088(3) 0.0440(6) Uani 1 1 d U
H45 H 0.0422 0.6904 0.5312 0.053 Uiso 1 1 calc R
C46 C 0.11644(16) 0.74632(13) 0.5027(3) 0.0492(7) Uani 1 1 d U
H46 H 0.0961 0.7816 0.5206 0.059 Uiso 1 1 calc R
C47 C 0.17832(17) 0.74811(12) 0.4702(2) 0.0470(7) Uani 1 1 d U
C48 C 0.21083(16) 0.69686(13) 0.4489(3) 0.0524(7) Uani 1 1 d U
H48 H 0.2541 0.6987 0.4302 0.063 Uiso 1 1 calc R
C49 C 0.17868(14) 0.64166(12) 0.4553(2) 0.0419(6) Uani 1 1 d U
H49 H 0.2008 0.6064 0.4418 0.050 Uiso 1 1 calc R
C50 C 0.24039(17) 0.82462(13) 0.3915(2) 0.0494(7) Uani 1 1 d U
C51 C 0.27862(13) 0.87585(10) 0.4147(2) 0.0326(5) Uani 1 1 d U
H51 H 0.2825 0.8934 0.4801 0.039 Uiso 1 1 calc R
C52 C 0.31137(12) 0.90109(10) 0.33926(19) 0.0297(5) Uani 1 1 d U
H52 H 0.3354 0.9369 0.3533 0.036 Uiso 1 1 calc R
C53 C 0.30888(13) 0.87376(11) 0.2433(2) 0.0337(5) Uani 1 1 d U
C54 C 0.2702(2) 0.82272(16) 0.2222(3) 0.0691(10) Uani 1 1 d U
H54 H 0.2683 0.8038 0.1582 0.083 Uiso 1 1 calc R
C55 C 0.2340(2) 0.79875(16) 0.2948(3) 0.0709(9) Uani 1 1 d U
H55 H 0.2057 0.7656 0.2782 0.085 Uiso 1 1 calc R
C56 C 0.34666(12) 0.90113(10) 0.16468(19) 0.0302(5) Uani 1 1 d U
Co1 Co 0.420786(14) 0.551446(12) 1.54967(2) 0.02085(8) Uani 1 1 d .
Co2 Co -0.067903(14) 0.549248(12) 0.53800(2) 0.02062(8) Uani 1 1 d .
N1 N -0.01743(10) 0.53541(9) 0.69509(15) 0.0285(4) Uani 1 1 d .
N2 N 0.33852(9) 0.53736(8) 1.42220(15) 0.0258(4) Uani 1 1 d .
N3 N 0.50577(10) 0.56552(8) 1.67396(15) 0.0265(4) Uani 1 1 d .
N4 N 0.88116(10) 0.55957(8) 2.37778(15) 0.0263(4) Uani 1 1 d .
O1 O -0.39057(8) 0.76167(8) 0.62304(14) 0.0357(4) Uani 1 1 d .
O2 O 0.20763(16) 0.80518(10) 0.47171(19) 0.0750(9) Uani 1 1 d .
O3 O -0.07638(10) 0.68374(10) 0.6514(2) 0.0580(6) Uani 1 1 d .
O4 O -0.13559(8) 0.60933(7) 0.56519(14) 0.0343(4) Uani 1 1 d .
O5 O -0.52998(8) 0.90282(7) 0.94948(12) 0.0271(3) Uani 1 1 d .
O6 O -0.43914(8) 0.96241(7) 0.95079(13) 0.0281(3) Uani 1 1 d .
O7 O 0.01714(8) 0.58220(8) 0.50045(14) 0.0355(4) Uani 1 1 d .
O8 O 0.10865(8) 0.53319(7) 0.46674(13) 0.0303(4) Uani 1 1 d .
O9 O 0.35731(9) 0.95716(7) 0.16835(13) 0.0311(4) Uani 1 1 d .
O10 O 0.36825(10) 0.86869(8) 0.09790(14) 0.0375(4) Uani 1 1 d .
S5 S 0.15642(3) 0.54781(3) 1.06286(5) 0.03111(14) Uani 1 1 d .
S6 S 0.69822(3) 0.55061(2) 2.02103(5) 0.02939(13) Uani 1 1 d .

loop_
_atom_site_aniso_label
_atom_site_aniso_U_11
_atom_site_aniso_U_22
_atom_site_aniso_U_33
_atom_site_aniso_U_23
_atom_site_aniso_U_13
_atom_site_aniso_U_12
C1 0.0272(11) 0.0368(12) 0.0239(12) -0.0015(9) -0.0005(9) -0.0014(9)
C2 0.0309(11) 0.0359(12) 0.0223(11) 0.0022(9) 0.0000(9) 0.0005(9)
C3 0.0251(10) 0.0366(12) 0.0221(11) -0.0002(9) 0.0008(9) 0.0042(9)
C4 0.0390(13) 0.0448(14) 0.0327(14) 0.0054(11) -0.0126(11) -0.0105(11)
C5 0.0420(13) 0.0394(13) 0.0332(14) 0.0076(11) -0.0090(11) -0.0070(11)
C6 0.0244(10) 0.0377(12) 0.0230(11) -0.0026(9) 0.0005(9) 0.0016(9)
C7 0.0329(12) 0.0378(12) 0.0253(12) -0.0007(9) -0.0035(10) -0.0002(10)
C8 0.0339(12) 0.0371(12) 0.0237(12) 0.0027(9) -0.0031(10) 0.0019(10)
C9 0.0235(10) 0.0380(12) 0.0228(11) 0.0046(9) 0.0004(9) 0.0014(9)
C10 0.0200(10) 0.0379(12) 0.0224(11) 0.0017(9) 0.0013(8) 0.0004(9)
C11 0.0320(12) 0.0426(13) 0.0297(13) 0.0079(10) -0.0050(10) -0.0122(10)
C12 0.0342(12) 0.0415(13) 0.0265(12) 0.0110(10) -0.0033(10) -0.0102(10)
C13 0.0319(12) 0.0397(13) 0.0311(13) 0.0095(10) -0.0052(10) -0.0078(10)
C14 0.0334(12) 0.0458(14) 0.0294(13) 0.0138(11) -0.0063(10) -0.0096(10)
C15 0.0578(16) 0.0390(13) 0.0299(14) 0.0111(11) -0.0120(12) -0.0221(12)
C16 0.0599(16) 0.0362(13) 0.0309(14) 0.0152(11) -0.0169(12) -0.0171(12)
C17 0.0311(11) 0.0245(10) 0.0219(11) -0.0012(8) -0.0042(9) 0.0002(8)
C18 0.0435(13) 0.0351(12) 0.0284(13) 0.0083(10) -0.0102(11) -0.0152(10)
C19 0.0436(13) 0.0290(11) 0.0271(12) 0.0071(9) -0.0094(11) -0.0089(10)
C20 0.0316(11) 0.0260(10) 0.0203(11) 0.0010(8) -0.0059(9) 0.0017(8)
C21 0.0382(12) 0.0313(11) 0.0272(12) 0.0054(9) -0.0061(10) -0.0045(10)
C22 0.0336(11) 0.0322(11) 0.0252(12) -0.0007(9) -0.0047(10) -0.0060(9)
C23 0.0239(10) 0.0288(10) 0.0225(11) -0.0038(8) -0.0028(9) 0.0016(8)
C24 0.0245(10) 0.0277(10) 0.0223(11) -0.0015(8) -0.0009(9) 0.0035(8)
C25 0.0286(11) 0.0385(12) 0.0307(13) 0.0086(10) -0.0026(10) -0.0032(9)
C26 0.0274(11) 0.0375(12) 0.0282(12) 0.0028(10) -0.0055(10) -0.0066(9)
C27 0.0377(13) 0.0453(14) 0.0347(14) 0.0158(11) -0.0117(11) -0.0130(11)
C28 0.0364(13) 0.0450(14) 0.0355(14) 0.0080(11) -0.0136(11) -0.0129(11)
C29 0.0283(11) 0.0325(12) 0.0313(13) -0.0025(10) 0.0026(10) 0.0059(9)
C30 0.0295(11) 0.0236(10) 0.0287(12) -0.0003(9) 0.0057(9) 0.0038(8)
C31 0.0327(11) 0.0294(11) 0.0258(12) -0.0076(9) 0.0058(9) 0.0043(9)
C32 0.0292(11) 0.0289(11) 0.0305(12) -0.0062(9) 0.0001(10) 0.0033(9)
C33 0.0282(11) 0.0234(10) 0.0312(12) 0.0010(9) 0.0097(9) 0.0046(8)
C34 0.0353(11) 0.0252(10) 0.0250(11) -0.0052(9) 0.0071(10) 0.0045(9)
C35 0.0291(11) 0.0273(11) 0.0274(12) -0.0028(9) -0.0004(9) 0.0046(9)
C36 0.0267(10) 0.0286(11) 0.0283(12) -0.0048(9) 0.0055(9) 0.0071(8)
C37 0.0294(11) 0.0271(11) 0.0367(13) -0.0036(9) 0.0057(10) -0.0007(9)
C38 0.0249(10) 0.0299(11) 0.0332(13) 0.0001(9) 0.0087(9) -0.0014(8)
C39 0.0216(10) 0.0250(10) 0.0218(11) 0.0015(8) 0.0015(8) 0.0040(8)
C40 0.0277(11) 0.0222(10) 0.0341(13) 0.0006(9) 0.0076(10) 0.0009(8)
C41 0.0306(11) 0.0307(11) 0.0389(13) 0.0026(10) 0.0147(10) 0.0019(9)
C42 0.0211(10) 0.0246(10) 0.0194(10) 0.0019(8) -0.0014(8) 0.0047(8)
C43 0.0235(10) 0.0290(11) 0.0185(10) 0.0052(8) -0.0029(8) -0.0032(8)
C44 0.0283(11) 0.0281(11) 0.0257(12) 0.0049(9) 0.0043(9) -0.0028(8)
C45 0.0355(13) 0.0343(13) 0.0630(18) 0.0073(12) 0.0107(13) -0.0009(10)
C46 0.0556(16) 0.0323(13) 0.0592(18) 0.0051(12) 0.0082(14) -0.0002(12)
C47 0.0686(17) 0.0379(13) 0.0395(15) -0.0035(11) 0.0234(13) -0.0244(12)
C48 0.0500(15) 0.0530(15) 0.0627(18) -0.0195(13) 0.0336(14) -0.0243(13)
C49 0.0376(13) 0.0386(13) 0.0538(16) -0.0144(12) 0.0195(12) -0.0106(10)
C50 0.0715(18) 0.0406(14) 0.0419(15) -0.0030(11) 0.0265(14) -0.0264(13)
C51 0.0427(13) 0.0274(11) 0.0302(13) -0.0027(9) 0.0134(11) -0.0040(10)
C52 0.0343(12) 0.0238(10) 0.0326(13) -0.0003(9) 0.0106(10) -0.0052(9)
C53 0.0421(13) 0.0331(12) 0.0278(12) -0.0007(10) 0.0115(11) -0.0119(10)
C54 0.108(2) 0.0641(18) 0.0399(17) -0.0149(14) 0.0255(17) -0.0502(18)
C55 0.104(2) 0.0616(18) 0.0517(18) -0.0130(14) 0.0252(17) -0.0531(17)
C56 0.0329(12) 0.0328(12) 0.0249(12) 0.0009(9) 0.0051(10) -0.0086(9)
Co1 0.02107(15) 0.02419(15) 0.01697(16) 0.00007(11) 0.00230(11) 0.00013(10)
Co2 0.01644(14) 0.02286(15) 0.02155(16) -0.00078(11) 0.00041(11) 0.00211(10)
N1 0.0242(9) 0.0357(10) 0.0228(10) 0.0002(8) -0.0037(8) 0.0023(8)
N2 0.0225(9) 0.0339(10) 0.0196(10) 0.0024(8) -0.0005(7) 0.0008(7)
N3 0.0295(10) 0.0291(9) 0.0188(10) 0.0003(7) -0.0023(8) -0.0032(8)
N4 0.0241(9) 0.0315(10) 0.0207(10) 0.0006(7) -0.0032(8) 0.0006(7)
O1 0.0258(8) 0.0401(9) 0.0409(11) -0.0147(8) 0.0051(8) 0.0065(7)
O2 0.130(2) 0.0500(12) 0.0602(15) -0.0168(11) 0.0589(16) -0.0513(14)
O3 0.0326(10) 0.0548(12) 0.0813(17) -0.0231(11) -0.0048(11) 0.0084(9)
O4 0.0312(9) 0.0317(9) 0.0395(10) -0.0056(7) 0.0045(8) 0.0111(7)
O5 0.0225(7) 0.0362(8) 0.0226(8) -0.0064(6) 0.0040(6) 0.0003(6)
O6 0.0301(8) 0.0260(8) 0.0273(9) -0.0015(6) 0.0026(7) 0.0007(6)
O7 0.0226(8) 0.0436(10) 0.0396(10) 0.0031(8) 0.0034(7) -0.0094(7)
O8 0.0306(8) 0.0262(8) 0.0305(9) 0.0000(7) -0.0046(7) -0.0015(6)
O9 0.0370(9) 0.0288(8) 0.0295(9) 0.0029(7) 0.0115(8) -0.0039(7)
O10 0.0502(11) 0.0345(9) 0.0309(10) -0.0034(7) 0.0156(8) -0.0078(8)
S5 0.0258(3) 0.0401(3) 0.0243(3) 0.0064(2) -0.0046(2) -0.0039(2)
S6 0.0335(3) 0.0271(3) 0.0234(3) 0.0025(2) -0.0068(2) -0.0023(2)

loop_
_atom_type_symbol
_atom_type_description
_atom_type_scat_dispersion_real
_atom_type_scat_dispersion_imag
_atom_type_scat_source
C C 0.0033 0.0016 'International Tables Vol C Tables 4.2.6.8 and 6.1.1.4'
Co Co 0.3494 0.9721 'International Tables Vol C Tables 4.2.6.8 and 6.1.1.4'
S S 0.1246 0.1234 'International Tables Vol C Tables 4.2.6.8 and 6.1.1.4'
N N 0.0061 0.0033 'International Tables Vol C Tables 4.2.6.8 and 6.1.1.4'
O O 0.0106 0.0060 'International Tables Vol C Tables 4.2.6.8 and 6.1.1.4'
H H 0.0000 0.0000 'International Tables Vol C Tables 4.2.6.8 and 6.1.1.4'

loop_
_geom_angle_atom_site_label_1
_geom_angle_atom_site_label_2
_geom_angle_atom_site_label_3
_geom_angle
_geom_angle_site_symmetry_1
_geom_angle_site_symmetry_3
N1 C1 C2 123.9(2) . .
N1 C1 H1 118.0 . .
C2 C1 H1 118.0 . .
C1 C2 C3 119.8(2) . .
C1 C2 H2 120.1 . .
C3 C2 H2 120.1 . .
C2 C3 C4 116.2(2) . .
C2 C3 C6 120.6(2) . .
C4 C3 C6 123.2(2) . .
C5 C4 C3 120.1(2) . .
C5 C4 H4 119.9 . .
C3 C4 H4 119.9 . .
N1 C5 C4 123.6(2) . .
N1 C5 H5 118.2 . .
C4 C5 H5 118.2 . .
C7 C6 C3 127.7(2) . .
C7 C6 S5 110.39(18) . .
C3 C6 S5 121.91(18) . .
C6 C7 C8 113.5(2) . .
C6 C7 H7 123.2 . .
C8 C7 H7 123.2 . .
C9 C8 C7 113.2(2) . .
C9 C8 H8 123.4 . .
C7 C8 H8 123.4 . .
C8 C9 C10 127.5(2) . .
C8 C9 S5 110.44(18) . .
C10 C9 S5 122.03(18) . .
C11 C10 C14 116.4(2) . .
C11 C10 C9 121.1(2) . .
C14 C10 C9 122.5(2) . .
C10 C11 C12 120.3(2) . .
C10 C11 H11 119.9 . .
C12 C11 H11 119.9 . .
N2 C12 C11 123.3(2) . .
N2 C12 H12 118.4 . .
C11 C12 H12 118.4 . .
N2 C13 C14 123.3(2) . .
N2 C13 H13 118.4 . .
C14 C13 H13 118.4 . .
C13 C14 C10 119.8(2) . .
C13 C14 H14 120.1 . .
C10 C14 H14 120.1 . .
N3 C15 C16 123.6(2) . .
N3 C15 H15 118.2 . .
C16 C15 H15 118.2 . .
C15 C16 C17 120.4(2) . .
C15 C16 H16 119.8 . .
C17 C16 H16 119.8 . .
C16 C17 C18 116.0(2) . .
C16 C17 C20 123.8(2) . .
C18 C17 C20 120.2(2) . .
C19 C18 C17 120.2(2) . .
C19 C18 H18 119.9 . .
C17 C18 H18 119.9 . .
N3 C19 C18 123.6(2) . .
N3 C19 H19 118.2 . .
C18 C19 H19 118.2 . .
C21 C20 C17 128.0(2) . .
C21 C20 S6 110.39(17) . .
C17 C20 S6 121.56(17) . .
C20 C21 C22 113.5(2) . .
C20 C21 H21 123.2 . .
C22 C21 H21 123.2 . .
C23 C22 C21 113.6(2) . .
C23 C22 H22 123.2 . .
C21 C22 H22 123.2 . .
C22 C23 C24 128.6(2) . .
C22 C23 S6 110.21(17) . .
C24 C23 S6 121.13(17) . .
C25 C24 C28 116.6(2) . .
C25 C24 C23 121.0(2) . .
C28 C24 C23 122.3(2) . .
C26 C25 C24 119.9(2) . .
C26 C25 H25 120.0 . .
C24 C25 H25 120.0 . .
N4 C26 C25 123.8(2) . .
N4 C26 H26 118.1 . .
C25 C26 H26 118.1 . .
N4 C27 C28 124.0(2) . .
N4 C27 H27 118.0 . .
C28 C27 H27 118.0 . .
C27 C28 C24 119.6(2) . .
C27 C28 H28 120.2 . .
C24 C28 H28 120.2 . .
O3 C29 O4 125.1(2) . .
O3 C29 C30 120.5(2) . .
O4 C29 C30 114.4(2) . .
C31 C30 C35 118.9(2) . .
C31 C30 C29 120.2(2) . .
C35 C30 C29 120.9(2) . .
C32 C31 C30 121.1(2) . .
C32 C31 H31 119.5 . .
C30 C31 H31 119.5 . .
C31 C32 C33 119.0(2) . .
C31 C32 H32 120.5 . .
C33 C32 H32 120.5 . .
C34 C33 O1 124.5(2) . .
C34 C33 C32 121.3(2) . .
O1 C33 C32 114.1(2) . .
C33 C34 C35 118.6(2) . .
C33 C34 H34 120.7 . .
C35 C34 H34 120.7 . .
C30 C35 C34 121.0(2) . .
C30 C35 H35 119.5 . .
C34 C35 H35 119.5 . .
C41 C36 C37 121.1(2) . .
C41 C36 O1 122.5(2) . .
C37 C36 O1 116.2(2) . .
C36 C37 C38 118.8(2) . .
C36 C37 H37 120.6 . .
C38 C37 H37 120.6 . .
C39 C38 C37 120.9(2) . .
C39 C38 H38 119.5 . .
C37 C38 H38 119.5 . .
C38 C39 C40 119.2(2) . .
C38 C39 C42 119.98(19) . .
C40 C39 C42 120.8(2) . .
C41 C40 C39 120.4(2) . .
C41 C40 H40 119.8 . .
C39 C40 H40 119.8 . .
C36 C41 C40 119.6(2) . .
C36 C41 H41 120.2 . .
C40 C41 H41 120.2 . .
O6 C42 O5 125.4(2) . .
O6 C42 C39 118.12(18) . .
O5 C42 C39 116.47(19) . .
O8 C43 O7 124.8(2) . .
O8 C43 C44 118.20(19) . .
O7 C43 C44 117.0(2) . .
C49 C44 C45 118.7(2) . .
C49 C44 C43 121.1(2) . .
C45 C44 C43 120.2(2) . .
C46 C45 C44 120.6(3) . .
C46 C45 H45 119.7 . .
C44 C45 H45 119.7 . .
C47 C46 C45 119.4(3) . .
C47 C46 H46 120.3 . .
C45 C46 H46 120.3 . .
C48 C47 C46 121.3(2) . .
C48 C47 O2 123.8(3) . .
C46 C47 O2 114.6(3) . .
C47 C48 C49 119.4(3) . .
C47 C48 H48 120.3 . .
C49 C48 H48 120.3 . .
C44 C49 C48 120.4(2) . .
C44 C49 H49 119.8 . .
C48 C49 H49 119.8 . .
C55 C50 C51 120.8(2) . .
C55 C50 O2 125.4(3) . .
C51 C50 O2 113.8(2) . .
C50 C51 C52 119.2(2) . .
C50 C51 H51 120.4 . .
C52 C51 H51 120.4 . .
C51 C52 C53 121.0(2) . .
C51 C52 H52 119.5 . .
C53 C52 H52 119.5 . .
C54 C53 C52 118.5(2) . .
C54 C53 C56 121.7(2) . .
C52 C53 C56 119.7(2) . .
C53 C54 C55 121.1(3) . .
C53 C54 H54 119.4 . .
C55 C54 H54 119.4 . .
C50 C55 C54 119.2(3) . .
C50 C55 H55 120.4 . .
C54 C55 H55 120.4 . .
O10 C56 O9 121.1(2) . .
O10 C56 C53 120.5(2) . .
O9 C56 C53 118.3(2) . .
O10 C56 Co1 61.65(12) . 4_574
O9 C56 Co1 59.73(11) . 4_574
C53 C56 Co1 173.58(18) . 4_574
O6 Co1 O5 112.60(6) 2_547 4_676
O6 Co1 N2 88.12(7) 2_547 .
O5 Co1 N2 87.64(7) 4_676 .
O6 Co1 N3 91.57(7) 2_547 .
O5 Co1 N3 90.71(7) 4_676 .
N2 Co1 N3 178.05(7) . .
O6 Co1 O9 92.41(6) 2_547 4_577
O5 Co1 O9 154.95(6) 4_676 4_577
N2 Co1 O9 94.88(7) . 4_577
N3 Co1 O9 87.06(7) . 4_577
O6 Co1 O10 152.61(7) 2_547 4_577
O5 Co1 O10 94.65(6) 4_676 4_577
N2 Co1 O10 90.37(7) . 4_577
N3 Co1 O10 90.79(7) . 4_577
O9 Co1 O10 60.47(6) 4_577 4_577
O6 Co1 C56 122.74(7) 2_547 4_577
O5 Co1 C56 124.65(7) 4_676 4_577
N2 Co1 C56 94.65(8) . 4_577
N3 Co1 C56 87.13(8) . 4_577
O9 Co1 C56 30.33(7) 4_577 4_577
O10 Co1 C56 30.22(7) 4_577 4_577
O4 Co2 O7 115.35(7) . .
O4 Co2 O8 110.21(7) . 3_566
O7 Co2 O8 133.60(7) . 3_566
O4 Co2 N1 98.38(7) . .
O7 Co2 N1 90.73(8) . .
O8 Co2 N1 90.99(7) 3_566 .
O4 Co2 N4 83.29(7) . 1_453
O7 Co2 N4 89.84(7) . 1_453
O8 Co2 N4 87.08(7) 3_566 1_453
N1 Co2 N4 177.79(7) . 1_453
C5 N1 C1 116.3(2) . .
C5 N1 Co2 121.36(17) . .
C1 N1 Co2 122.13(16) . .
C12 N2 C13 116.9(2) . .
C12 N2 Co1 120.35(15) . .
C13 N2 Co1 122.75(16) . .
C15 N3 C19 116.2(2) . .
C15 N3 Co1 123.04(16) . .
C19 N3 Co1 120.74(15) . .
C27 N4 C26 116.1(2) . .
C27 N4 Co2 121.34(16) . 1_657
C26 N4 Co2 121.70(16) . 1_657
C33 O1 C36 120.85(19) . .
C50 O2 C47 121.3(2) . .
C29 O4 Co2 133.44(16) . .
C42 O5 Co1 127.12(14) . 4_475
C42 O6 Co1 151.41(15) . 2_557
C43 O7 Co2 155.61(17) . .
C43 O8 Co2 124.44(15) . 3_566
C56 O9 Co1 89.95(14) . 4_574
C56 O10 Co1 88.14(13) . 4_574
C6 S5 C9 92.41(12) . .
C20 S6 C23 92.26(11) . .

loop_
_geom_bond_atom_site_label_1
_geom_bond_atom_site_label_2
_geom_bond_distance
_geom_bond_site_symmetry_2
C1 N1 1.340(3) .
C1 C2 1.375(3) .
C1 H1 0.9300 .
C2 C3 1.396(3) .
C2 H2 0.9300 .
C3 C4 1.399(4) .
C3 C6 1.461(3) .
C4 C5 1.373(4) .
C4 H4 0.9300 .
C5 N1 1.341(3) .
C5 H5 0.9300 .
C6 C7 1.372(3) .
C6 S5 1.723(2) .
C7 C8 1.402(3) .
C7 H7 0.9300 .
C8 C9 1.372(3) .
C8 H8 0.9300 .
C9 C10 1.466(3) .
C9 S5 1.727(2) .
C10 C11 1.380(3) .
C10 C14 1.394(3) .
C11 C12 1.378(3) .
C11 H11 0.9300 .
C12 N2 1.335(3) .
C12 H12 0.9300 .
C13 N2 1.336(3) .
C13 C14 1.380(4) .
C13 H13 0.9300 .
C14 H14 0.9300 .
C15 N3 1.331(3) .
C15 C16 1.372(4) .
C15 H15 0.9300 .
C16 C17 1.376(3) .
C16 H16 0.9300 .
C17 C18 1.386(3) .
C17 C20 1.466(3) .
C18 C19 1.368(3) .
C18 H18 0.9300 .
C19 N3 1.333(3) .
C19 H19 0.9300 .
C20 C21 1.367(3) .
C20 S6 1.727(2) .
C21 C22 1.403(3) .
C21 H21 0.9300 .
C22 C23 1.365(3) .
C22 H22 0.9300 .
C23 C24 1.461(3) .
C23 S6 1.734(2) .
C24 C25 1.386(3) .
C24 C28 1.393(3) .
C25 C26 1.373(3) .
C25 H25 0.9300 .
C26 N4 1.341(3) .
C26 H26 0.9300 .
C27 N4 1.339(3) .
C27 C28 1.374(4) .
C27 H27 0.9300 .
C28 H28 0.9300 .
C29 O3 1.239(3) .
C29 O4 1.264(3) .
C29 C30 1.505(3) .
C30 C31 1.383(3) .
C30 C35 1.390(3) .
C31 C32 1.380(3) .
C31 H31 0.9300 .
C32 C33 1.391(3) .
C32 H32 0.9300 .
C33 C34 1.377(3) .
C33 O1 1.382(3) .
C34 C35 1.392(3) .
C34 H34 0.9300 .
C35 H35 0.9300 .
C36 C41 1.381(3) .
C36 C37 1.384(3) .
C36 O1 1.393(3) .
C37 C38 1.391(3) .
C37 H37 0.9300 .
C38 C39 1.385(3) .
C38 H38 0.9300 .
C39 C40 1.390(3) .
C39 C42 1.503(3) .
C40 C41 1.384(3) .
C40 H40 0.9300 .
C41 H41 0.9300 .
C42 O6 1.254(3) .
C42 O5 1.259(3) .
C43 O8 1.252(3) .
C43 O7 1.255(3) .
C43 C44 1.498(3) .
C44 C49 1.375(3) .
C44 C45 1.393(3) .
C45 C46 1.377(4) .
C45 H45 0.9300 .
C46 C47 1.364(4) .
C46 H46 0.9300 .
C47 C48 1.362(4) .
C47 O2 1.395(3) .
C48 C49 1.393(4) .
C48 H48 0.9300 .
C49 H49 0.9300 .
C50 C55 1.372(4) .
C50 C51 1.374(3) .
C50 O2 1.391(3) .
C51 C52 1.386(3) .
C51 H51 0.9300 .
C52 C53 1.385(3) .
C52 H52 0.9300 .
C53 C54 1.371(4) .
C53 C56 1.498(3) .
C54 C55 1.389(4) .
C54 H54 0.9300 .
C55 H55 0.9300 .
C56 O10 1.261(3) .
C56 O9 1.265(3) .
C56 Co1 2.504(2) 4_574
Co1 O6 2.0154(16) 2_547
Co1 O5 2.0322(15) 4_676
Co1 N2 2.1420(19) .
Co1 N3 2.1503(19) .
Co1 O9 2.1629(17) 4_577
Co1 O10 2.2052(17) 4_577
Co1 C56 2.504(2) 4_577
Co2 O4 1.9679(15) .
Co2 O7 1.9733(16) .
Co2 O8 2.0013(16) 3_566
Co2 N1 2.143(2) .
Co2 N4 2.1716(19) 1_453
N4 Co2 2.1716(19) 1_657
O5 Co1 2.0322(15) 4_475
O6 Co1 2.0154(16) 2_557
O8 Co2 2.0013(16) 3_566
O9 Co1 2.1629(16) 4_574
O10 Co1 2.2052(17) 4_574

loop_
_geom_torsion_atom_site_label_1
_geom_torsion_atom_site_label_2
_geom_torsion_atom_site_label_3
_geom_torsion_atom_site_label_4
_geom_torsion
_geom_torsion_site_symmetry_1
_geom_torsion_site_symmetry_4
N1 C1 C2 C3 -0.2(4) . .
C1 C2 C3 C4 2.2(3) . .
C1 C2 C3 C6 -177.8(2) . .
C2 C3 C4 C5 -1.5(4) . .
C6 C3 C4 C5 178.5(3) . .
C3 C4 C5 N1 -1.3(5) . .
C2 C3 C6 C7 10.1(4) . .
C4 C3 C6 C7 -170.0(3) . .
C2 C3 C6 S5 -169.89(18) . .
C4 C3 C6 S5 10.1(3) . .
C3 C6 C7 C8 179.5(2) . .
S5 C6 C7 C8 -0.6(3) . .
C6 C7 C8 C9 0.3(3) . .
C7 C8 C9 C10 -177.5(2) . .
C7 C8 C9 S5 0.1(3) . .
C8 C9 C10 C11 -16.2(4) . .
S5 C9 C10 C11 166.4(2) . .
C8 C9 C10 C14 163.9(3) . .
S5 C9 C10 C14 -13.5(3) . .
C14 C10 C11 C12 -2.9(4) . .
C9 C10 C11 C12 177.2(2) . .
C10 C11 C12 N2 1.0(4) . .
N2 C13 C14 C10 -0.2(4) . .
C11 C10 C14 C13 2.5(4) . .
C9 C10 C14 C13 -177.6(2) . .
N3 C15 C16 C17 -0.9(5) . .
C15 C16 C17 C18 -0.2(4) . .
C15 C16 C17 C20 178.6(3) . .
C16 C17 C18 C19 0.8(4) . .
C20 C17 C18 C19 -178.0(2) . .
C17 C18 C19 N3 -0.5(4) . .
C16 C17 C20 C21 -173.4(3) . .
C18 C17 C20 C21 5.3(4) . .
C16 C17 C20 S6 4.5(4) . .
C18 C17 C20 S6 -176.8(2) . .
C17 C20 C21 C22 178.0(2) . .
S6 C20 C21 C22 -0.1(3) . .
C20 C21 C22 C23 -0.5(3) . .
C21 C22 C23 C24 -176.3(2) . .
C21 C22 C23 S6 0.9(3) . .
C22 C23 C24 C25 -13.3(4) . .
S6 C23 C24 C25 169.74(18) . .
C22 C23 C24 C28 163.6(3) . .
S6 C23 C24 C28 -13.4(3) . .
C28 C24 C25 C26 1.8(4) . .
C23 C24 C25 C26 178.9(2) . .
C24 C25 C26 N4 0.4(4) . .
N4 C27 C28 C24 1.7(5) . .
C25 C24 C28 C27 -2.8(4) . .
C23 C24 C28 C27 -179.8(3) . .
O3 C29 C30 C31 148.8(3) . .
O4 C29 C30 C31 -28.1(3) . .
O3 C29 C30 C35 -32.6(4) . .
O4 C29 C30 C35 150.6(2) . .
C35 C30 C31 C32 0.3(4) . .
C29 C30 C31 C32 179.0(2) . .
C30 C31 C32 C33 -2.2(4) . .
C31 C32 C33 C34 1.7(4) . .
C31 C32 C33 O1 -175.4(2) . .
O1 C33 C34 C35 177.5(2) . .
C32 C33 C34 C35 0.6(3) . .
C31 C30 C35 C34 2.1(3) . .
C29 C30 C35 C34 -176.6(2) . .
C33 C34 C35 C30 -2.5(3) . .
C41 C36 C37 C38 0.4(4) . .
O1 C36 C37 C38 -174.1(2) . .
C36 C37 C38 C39 -1.3(4) . .
C37 C38 C39 C40 0.6(4) . .
C37 C38 C39 C42 179.5(2) . .
C38 C39 C40 C41 1.0(3) . .
C42 C39 C40 C41 -177.9(2) . .
C37 C36 C41 C40 1.2(4) . .
O1 C36 C41 C40 175.3(2) . .
C39 C40 C41 C36 -1.9(4) . .
C38 C39 C42 O6 169.7(2) . .
C40 C39 C42 O6 -11.4(3) . .
C38 C39 C42 O5 -8.7(3) . .
C40 C39 C42 O5 170.2(2) . .
O8 C43 C44 C49 4.1(3) . .
O7 C43 C44 C49 -174.5(2) . .
O8 C43 C44 C45 -174.5(2) . .
O7 C43 C44 C45 6.9(3) . .
C49 C44 C45 C46 4.2(4) . .
C43 C44 C45 C46 -177.1(3) . .
C44 C45 C46 C47 -0.3(5) . .
C45 C46 C47 C48 -3.5(5) . .
C45 C46 C47 O2 -177.1(3) . .
C46 C47 C48 C49 3.3(5) . .
O2 C47 C48 C49 176.3(3) . .
C45 C44 C49 C48 -4.5(4) . .
C43 C44 C49 C48 176.9(3) . .
C47 C48 C49 C44 0.8(5) . .
C55 C50 C51 C52 -0.5(5) . .
O2 C50 C51 C52 -177.3(3) . .
C50 C51 C52 C53 -3.3(4) . .
C51 C52 C53 C54 3.4(4) . .
C51 C52 C53 C56 -178.1(2) . .
C52 C53 C54 C55 0.3(6) . .
C56 C53 C54 C55 -178.3(4) . .
C51 C50 C55 C54 4.1(6) . .
O2 C50 C55 C54 -179.6(4) . .
C53 C54 C55 C50 -4.0(7) . .
C54 C53 C56 O10 -29.6(4) . .
C52 C53 C56 O10 151.9(3) . .
C54 C53 C56 O9 151.7(3) . .
C52 C53 C56 O9 -26.8(4) . .
C54 C53 C56 Co1 -137.6(15) . 4_574
C52 C53 C56 Co1 43.9(17) . 4_574
C4 C5 N1 C1 3.3(4) . .
C4 C5 N1 Co2 -171.9(2) . .
C2 C1 N1 C5 -2.6(4) . .
C2 C1 N1 Co2 172.56(18) . .
O4 Co2 N1 C5 -79.5(2) . .
O7 Co2 N1 C5 36.3(2) . .
O8 Co2 N1 C5 169.9(2) 3_566 .
N4 Co2 N1 C5 141.2(18) 1_453 .
O4 Co2 N1 C1 105.58(18) . .
O7 Co2 N1 C1 -138.65(18) . .
O8 Co2 N1 C1 -5.02(18) 3_566 .
N4 Co2 N1 C1 -34(2) 1_453 .
C11 C12 N2 C13 1.4(4) . .
C11 C12 N2 Co1 -176.4(2) . .
C14 C13 N2 C12 -1.8(4) . .
C14 C13 N2 Co1 175.9(2) . .
O6 Co1 N2 C12 40.98(19) 2_547 .
O5 Co1 N2 C12 153.70(19) 4_676 .
N3 Co1 N2 C12 122(2) . .
O9 Co1 N2 C12 -51.28(19) 4_577 .
O10 Co1 N2 C12 -111.67(19) 4_577 .
C56 Co1 N2 C12 -81.72(19) 4_577 .
O6 Co1 N2 C13 -136.7(2) 2_547 .
O5 Co1 N2 C13 -24.0(2) 4_676 .
N3 Co1 N2 C13 -56(2) . .
O9 Co1 N2 C13 131.05(19) 4_577 .
O10 Co1 N2 C13 70.7(2) 4_577 .
C56 Co1 N2 C13 100.6(2) 4_577 .
C16 C15 N3 C19 1.2(4) . .
C16 C15 N3 Co1 -179.7(3) . .
C18 C19 N3 C15 -0.5(4) . .
C18 C19 N3 Co1 -179.6(2) . .
O6 Co1 N3 C15 -40.1(2) 2_547 .
O5 Co1 N3 C15 -152.8(2) 4_676 .
N2 Co1 N3 C15 -121(2) . .
O9 Co1 N3 C15 52.2(2) 4_577 .
O10 Co1 N3 C15 112.6(2) 4_577 .
C56 Co1 N3 C15 82.6(2) 4_577 .
O6 Co1 N3 C19 138.90(19) 2_547 .
O5 Co1 N3 C19 26.27(19) 4_676 .
N2 Co1 N3 C19 58(2) . .
O9 Co1 N3 C19 -128.76(19) 4_577 .
O10 Co1 N3 C19 -68.39(19) 4_577 .
C56 Co1 N3 C19 -98.4(2) 4_577 .
C28 C27 N4 C26 0.5(4) . .
C28 C27 N4 Co2 169.8(2) . 1_657
C25 C26 N4 C27 -1.6(4) . .
C25 C26 N4 Co2 -170.9(2) . 1_657
C34 C33 O1 C36 5.8(3) . .
C32 C33 O1 C36 -177.2(2) . .
C41 C36 O1 C33 58.2(3) . .
C37 C36 O1 C33 -127.4(2) . .
C55 C50 O2 C47 16.5(6) . .
C51 C50 O2 C47 -166.9(3) . .
C48 C47 O2 C50 47.6(5) . .
C46 C47 O2 C50 -139.0(3) . .
O3 C29 O4 Co2 5.2(4) . .
C30 C29 O4 Co2 -178.14(15) . .
O7 Co2 O4 C29 -41.8(3) . .
O8 Co2 O4 C29 147.2(2) 3_566 .
N1 Co2 O4 C29 53.0(2) . .
N4 Co2 O4 C29 -128.4(2) 1_453 .
O6 C42 O5 Co1 2.7(3) . 4_475
C39 C42 O5 Co1 -179.05(13) . 4_475
O5 C42 O6 Co1 -76.9(4) . 2_557
C39 C42 O6 Co1 104.9(3) . 2_557
O8 C43 O7 Co2 18.0(6) . .
C44 C43 O7 Co2 -163.5(3) . .
O4 Co2 O7 C43 167.8(4) . .
O8 Co2 O7 C43 -23.9(4) 3_566 .
N1 Co2 O7 C43 68.2(4) . .
N4 Co2 O7 C43 -109.7(4) 1_453 .
O7 C43 O8 Co2 0.3(3) . 3_566
C44 C43 O8 Co2 -178.19(15) . 3_566
O10 C56 O9 Co1 -5.7(2) . 4_574
C53 C56 O9 Co1 173.0(2) . 4_574
O9 C56 O10 Co1 5.6(2) . 4_574
C53 C56 O10 Co1 -173.1(2) . 4_574
C7 C6 S5 C9 0.57(19) . .
C3 C6 S5 C9 -179.48(19) . .
C8 C9 S5 C6 -0.41(19) . .
C10 C9 S5 C6 177.42(19) . .
C21 C20 S6 C23 0.6(2) . .
C17 C20 S6 C23 -177.7(2) . .
C22 C23 S6 C20 -0.84(19) . .
C24 C23 S6 C20 176.64(19) . .

loop_
_platon_squeeze_void_nr
_platon_squeeze_void_average_x
_platon_squeeze_void_average_y
_platon_squeeze_void_average_z
_platon_squeeze_void_volume
_platon_squeeze_void_count_electrons
_platon_squeeze_void_content
1 -0.500 0.303 -0.067 1345 277 ' '
